data_4312769
loop_
_publ_author_name
'Shinobu Kishi'
'Masako Kato'

_publ_contact_author_address
;
Division of Material Science
Graduate School of Human Culture
Nara Women's University
Nara 630-8506, Japan
;
_publ_contact_author_email ' kato@cc.nara-wu.ac.jp '
_publ_contact_author_fax ' +81-742-203393 '
_publ_contact_author_name 'Kato, Masako'
_publ_contact_author_phone ' +81-742-203393 '
_publ_section_title
;
 Thermal and Photo Control of the Linkage Isomerism of
 Bis(thiocyanato)(2,2'-bipyridine)platinum(II)
;
_journal_name_full 'Inorganic Chemistry'
_journal_page_first 8728
_journal_page_last 8734
_journal_paper_doi 10.1021/ic034524m
_journal_volume 42
_journal_year 2003
_chemical_formula_moiety 'C12 H8 N4 Pt S2 '
_chemical_formula_sum 'C12 H8 N4 Pt S2'
_chemical_formula_weight 467.43
_space_group_IT_number 57
_symmetry_cell_setting orthorhombic
_symmetry_Int_Tables_number 57
_symmetry_space_group_name_Hall '-P 2c 2b'
_symmetry_space_group_name_H-M 'P b c m'
_cell_angle_alpha 90
_cell_angle_beta 90
_cell_angle_gamma 90
_cell_formula_units_Z 4
_cell_length_a 10.3233(8)
_cell_length_b 19.973(2)
_cell_length_c 6.4540(5)
_cell_measurement_reflns_used 4223
_cell_measurement_temperature 173.2
_cell_measurement_theta_max 27.5
_cell_measurement_theta_min 3.1
_cell_volume 1330.7(2)
_computing_cell_refinement CRYSTALCLEAR
_computing_data_collection CRYSTALCLEAR
_computing_data_reduction 'teXsan Ver. 1.11'
_computing_molecular_graphics 'ORTEP II'
_computing_publication_material 'teXsan Ver. 1.11'
_computing_structure_refinement SHELXL97
_computing_structure_solution DIRDIF94(PATTY)
_diffrn_detector_area_resol_mean 14.62
_diffrn_measured_fraction_theta_full 1.0
_diffrn_measured_fraction_theta_max 1.0
_diffrn_measurement_device_type 'Rigaku/MSC Mercury CCD'
_diffrn_measurement_method \w
_diffrn_radiation_type 'Mo K\a'
_diffrn_radiation_wavelength 0.7107
_diffrn_reflns_av_R_equivalents 0.040
_diffrn_reflns_limit_h_max 13
_diffrn_reflns_limit_h_min -13
_diffrn_reflns_limit_k_max 24
_diffrn_reflns_limit_k_min -25
_diffrn_reflns_limit_l_max 8
_diffrn_reflns_limit_l_min -6
_diffrn_reflns_number 10359
_diffrn_reflns_theta_full 27.49
_diffrn_reflns_theta_max 27.49
_diffrn_reflns_theta_min 3.51
_exptl_absorpt_coefficient_mu 10.804
_exptl_absorpt_correction_T_max 0.487
_exptl_absorpt_correction_T_min 0.206
_exptl_absorpt_correction_type numerical
_exptl_absorpt_process_details '(Higashi, 1995)'
_exptl_crystal_colour Red
_exptl_crystal_density_diffrn 2.333
_exptl_crystal_density_method 'not measured'
_exptl_crystal_description Prism
_exptl_crystal_F_000 872.00
_exptl_crystal_size_max 0.308
_exptl_crystal_size_mid 0.108
_exptl_crystal_size_min 0.100
_refine_diff_density_max 1.84
_refine_diff_density_min -1.92
_refine_ls_extinction_coef 0.0000
_refine_ls_extinction_expression Fc^*^=kFc[1+0.001xFc^2^\l^3^/sin(2\q)]^-1/4^
_refine_ls_extinction_method SHELXL
_refine_ls_goodness_of_fit_ref 1.257
_refine_ls_hydrogen_treatment constr
_refine_ls_number_parameters 115
_refine_ls_number_reflns 1644
_refine_ls_R_factor_gt 0.0364
_refine_ls_shift/su_max -0.0880
_refine_ls_structure_factor_coef Fsqd
_refine_ls_weighting_details 'w = 1/[\s^2^(Fo^2^) + (0.0002P)^2^+8.5977P] where P=(Fo^2^+2Fc^2^)/3'
_refine_ls_weighting_scheme calc
_refine_ls_wR_factor_ref 0.0675
_reflns_number_gt 1596
_reflns_number_total 1644
_reflns_threshold_expression I>2\s(I)
_cod_data_source_file ic034524msi20030515_091710_1.cif
_cod_data_source_block '[Pt(NCS)2(bpy)]R'
_cod_original_cell_volume 1330.8(2)
_cod_original_formula_sum 'C12 H8 N4 Pt S2 '
_cod_database_code 4312769

loop_
_symmetry_equiv_pos_as_xyz
x,y,z
-x,-y,1/2+z
x,1/2-y,-z
-x,1/2+y,1/2-z
-x,-y,-z
x,y,1/2-z
-x,1/2+y,z
x,1/2-y,1/2+z

loop_
_atom_site_label
_atom_site_type_symbol
_atom_site_fract_x
_atom_site_fract_y
_atom_site_fract_z
_atom_site_U_iso_or_equiv
_atom_site_adp_type
_atom_site_occupancy
_atom_site_calc_flag
_atom_site_refinement_flags
_atom_site_disorder_assembly
_atom_site_disorder_group
Pt1 Pt 0.15071(3) 0.25621(1) 0.2500 0.0280(1) Uani 1.00 d S . .
S1 S 0.3619(3) 0.4666(1) 0.2500 0.0607(8) Uani 1.00 d S . .
S2 S -0.2567(2) 0.3660(1) 0.2500 0.0523(7) Uani 1.00 d S . .
N1 N 0.0910(6) 0.1613(3) 0.2500 0.027(1) Uani 1.00 d S . .
N2 N 0.3251(6) 0.2114(3) 0.2500 0.029(1) Uani 1.00 d S . .
N3 N 0.2234(8) 0.3484(4) 0.2500 0.038(2) Uani 1.00 d S . .
N4 N -0.0256(8) 0.2958(4) 0.2500 0.038(2) Uani 1.00 d S . .
C1 C -0.0315(8) 0.1392(4) 0.2500 0.034(2) Uani 1.00 d S . .
C2 C -0.0607(9) 0.0720(5) 0.2500 0.044(2) Uani 1.00 d S . .
C3 C 0.0344(9) 0.0262(4) 0.2500 0.040(2) Uani 1.00 d S . .
C4 C 0.1641(8) 0.0464(4) 0.2500 0.036(2) Uani 1.00 d S . .
C5 C 0.1901(8) 0.1146(4) 0.2500 0.029(2) Uani 1.00 d S . .
C6 C 0.3210(8) 0.1440(4) 0.2500 0.034(2) Uani 1.00 d S . .
C7 C 0.4309(9) 0.1063(5) 0.2500 0.048(3) Uani 1.00 d S . .
C8 C 0.5508(9) 0.1387(5) 0.2500 0.052(3) Uani 1.00 d S . .
C9 C 0.5543(9) 0.2057(5) 0.2500 0.054(3) Uani 1.00 d S . .
C10 C 0.4382(8) 0.2424(4) 0.2500 0.036(2) Uani 1.00 d S . .
C11 C 0.2803(10) 0.3980(4) 0.2500 0.040(2) Uani 1.00 d S . .
C12 C -0.1210(8) 0.3252(4) 0.2500 0.033(2) Uani 1.00 d S . .
H1 H -0.1002 0.1711 0.2500 0.0340 Uiso 1.00 calc S . .
H2 H -0.1494 0.0589 0.2500 0.0441 Uiso 1.00 calc S . .
H3 H 0.0141 -0.0204 0.2500 0.0398 Uiso 1.00 calc S . .
H4 H 0.2360 0.0148 0.2500 0.0359 Uiso 1.00 calc S . .
H5 H 0.4248 0.0589 0.2500 0.0478 Uiso 1.00 calc S . .
H6 H 0.6304 0.1124 0.2500 0.0525 Uiso 1.00 calc S . .
H7 H 0.6371 0.2271 0.2500 0.0537 Uiso 1.00 calc S . .
H8 H 0.4402 0.2911 0.2500 0.0356 Uiso 1.00 calc S . .

loop_
_atom_site_aniso_label
_atom_site_aniso_U_11
_atom_site_aniso_U_22
_atom_site_aniso_U_33
_atom_site_aniso_U_12
_atom_site_aniso_U_13
_atom_site_aniso_U_23
Pt1 0.0334(2) 0.0280(2) 0.0226(2) 0.0012(1) 0.0000 0.0000
S1 0.050(1) 0.033(1) 0.099(2) -0.006(1) 0.0000 0.0000
S2 0.034(1) 0.040(1) 0.083(2) 0.0042(10) 0.0000 0.0000
N1 0.028(3) 0.031(3) 0.021(4) -0.003(3) 0.0000 0.0000
N2 0.031(3) 0.031(3) 0.026(4) 0.000(3) 0.0000 0.0000
N3 0.049(4) 0.038(4) 0.028(4) -0.009(3) 0.0000 0.0000
N4 0.046(5) 0.037(4) 0.032(4) 0.007(3) 0.0000 0.0000
C1 0.027(4) 0.037(4) 0.038(5) 0.000(3) 0.0000 0.0000
C2 0.038(5) 0.047(5) 0.047(6) -0.010(4) 0.0000 0.0000
C3 0.049(5) 0.031(4) 0.040(5) -0.010(4) 0.0000 0.0000
C4 0.032(4) 0.036(4) 0.040(5) -0.002(3) 0.0000 0.0000
C5 0.031(4) 0.027(4) 0.030(5) 0.003(3) 0.0000 0.0000
C6 0.031(4) 0.037(4) 0.034(5) -0.001(3) 0.0000 0.0000
C7 0.029(4) 0.040(5) 0.075(8) 0.006(4) 0.0000 0.0000
C8 0.027(4) 0.049(5) 0.081(8) 0.012(4) 0.0000 0.0000
C9 0.030(5) 0.061(6) 0.071(8) -0.003(4) 0.0000 0.0000
C10 0.030(4) 0.041(4) 0.036(5) -0.009(4) 0.0000 0.0000
C11 0.048(5) 0.029(4) 0.042(6) 0.005(4) 0.0000 0.0000
C12 0.037(5) 0.025(4) 0.037(5) -0.006(3) 0.0000 0.0000

loop_
_atom_type_symbol
_atom_type_description
_atom_type_scat_dispersion_real
_atom_type_scat_dispersion_imag
_atom_type_scat_source
C C 0.003 0.002
;International Tables for Crystallography
(1992, Vol. C, Tables 4.2.6.8 and 6.1.1.4)
;
H H 0.000 0.000
;International Tables for Crystallography
(1992, Vol. C, Table 6.1.1.4)
;
N N 0.006 0.003
;International Tables for Crystallography
(1992, Vol. C, Tables 4.2.6.8 and 6.1.1.4)
;
Pt Pt -1.703 8.390
;International Tables for Crystallography
(1992, Vol. C, Tables 4.2.6.8 and 6.1.1.4)
;
S S 0.125 0.123
;International Tables for Crystallography
(1992, Vol. C, Tables 4.2.6.8 and 6.1.1.4)
;

loop_
_geom_angle_atom_site_label_1
_geom_angle_atom_site_label_2
_geom_angle_atom_site_label_3
_geom_angle
_geom_angle_site_symmetry_1
_geom_angle_site_symmetry_2
_geom_angle_site_symmetry_3
_geom_angle_publ_flag
N1 PT1 N2 81.6(3) . . . yes
N1 PT1 N3 175.8(3) . . . yes
N1 PT1 N4 95.5(3) . . . yes
N2 PT1 N3 94.3(3) . . . yes
N2 PT1 N4 177.0(3) . . . yes
N3 PT1 N4 88.7(3) . . . yes
PT1 N1 C1 127.2(5) . . . yes
PT1 N1 C5 114.4(5) . . . yes
C1 N1 C5 118.4(7) . . . yes
PT1 N2 C6 114.6(5) . . . yes
PT1 N2 C10 125.6(5) . . . yes
C6 N2 C10 119.8(7) . . . yes
PT1 N3 C11 171.5(8) . . . yes
PT1 N4 C12 172.7(7) . . . yes
N1 C1 C2 121.9(8) . . . yes
N1 C1 H1 118.8 . . . no
C2 C1 H1 119.3 . . . no
C1 C2 C3 120.3(9) . . . yes
C1 C2 H2 118.5 . . . no
C3 C2 H2 121.2 . . . no
C2 C3 C4 120.2(8) . . . yes
C2 C3 H3 120.3 . . . no
C4 C3 H3 119.5 . . . no
C3 C4 C5 118.0(8) . . . yes
C3 C4 H4 122.8 . . . no
C5 C4 H4 119.2 . . . no
N1 C5 C4 121.2(7) . . . yes
N1 C5 C6 114.1(7) . . . yes
C4 C5 C6 124.6(7) . . . yes
N2 C6 C5 115.3(7) . . . yes
N2 C6 C7 121.8(8) . . . yes
C5 C6 C7 122.9(8) . . . yes
C6 C7 C8 118.8(8) . . . yes
C6 C7 H5 119.8 . . . no
C8 C7 H5 121.4 . . . no
C7 C8 C9 119.2(9) . . . yes
C7 C8 H6 119.7 . . . no
C9 C8 H6 121.1 . . . no
C8 C9 C10 120.0(9) . . . yes
C8 C9 H7 118.2 . . . no
C10 C9 H7 121.8 . . . no
N2 C10 C9 120.5(8) . . . yes
N2 C10 H8 119.2 . . . no
C9 C10 H8 120.3 . . . no
S1 C11 N3 179.1(9) . . . yes
S2 C12 N4 179.4(8) . . . yes
PT1 PT1 PT1 171.21(1) 3_556 . 3_555 yes

loop_
_geom_bond_atom_site_label_1
_geom_bond_atom_site_label_2
_geom_bond_distance
_geom_bond_site_symmetry_1
_geom_bond_site_symmetry_2
_geom_bond_publ_flag
PT1 N1 1.994(6) . . yes
PT1 N2 2.010(7) . . yes
PT1 N3 1.989(7) . . yes
PT1 N4 1.985(8) . . yes
S1 C11 1.609(9) . . yes
S2 C12 1.621(9) . . yes
N1 C1 1.34(1) . . yes
N1 C5 1.38(1) . . yes
N2 C6 1.35(1) . . yes
N2 C10 1.32(1) . . yes
N3 C11 1.15(1) . . yes
N4 C12 1.15(1) . . yes
C1 C2 1.38(1) . . yes
C1 H1 0.954 . . no
C2 C3 1.34(1) . . yes
C2 H2 0.952 . . no
C3 C4 1.40(1) . . yes
C3 H3 0.954 . . no
C4 C5 1.39(1) . . yes
C4 H4 0.975 . . no
C5 C6 1.47(1) . . yes
C6 C7 1.36(1) . . yes
C7 C8 1.40(1) . . yes
C7 H5 0.949 . . no
C8 C9 1.34(1) . . yes
C8 H6 0.976 . . no
C9 C10 1.41(1) . . yes
C9 H7 0.956 . . no
C10 H8 0.972 . . no

loop_
_geom_contact_atom_site_label_1
_geom_contact_atom_site_label_2
_geom_contact_distance
_geom_contact_site_symmetry_1
_geom_contact_site_symmetry_2
_geom_contact_publ_flag
S1 C7 3.515(10) . 4_655 ?
S1 C8 3.55(1) . 4_655 ?
N1 N3 3.510(4) . 3_556 ?
N1 N3 3.510(4) . 3_555 ?
N1 N4 3.549(4) . 3_556 ?
N1 N4 3.549(4) . 3_555 ?
N2 C10 3.553(4) . 3_556 ?
N2 C10 3.553(4) . 3_555 ?
N2 N2 3.576(6) . 3_556 ?
N2 N2 3.576(6) . 3_555 ?
N2 N3 3.598(4) . 3_556 ?
N2 N3 3.598(4) . 3_555 ?
N3 C5 3.328(3) . 3_556 ?
N3 C5 3.328(3) . 3_555 ?
N3 C6 3.384(3) . 3_556 ?
N3 C6 3.384(3) . 3_555 ?
N4 C1 3.479(4) . 3_556 ?
N4 C1 3.479(4) . 3_555 ?
C1 C12 3.431(4) . 3_556 ?
C1 C12 3.431(4) . 3_555 ?
C3 C3 3.466(6) . 2_555 ?
C3 C3 3.466(6) . 2_554 ?
C5 C11 3.368(4) . 3_556 ?
C5 C11 3.368(4) . 3_555 ?
C6 C11 3.361(3) . 3_556 ?
C6 C11 3.361(3) . 3_555 ?
C7 C11 3.583(6) . 3_556 ?
C7 C11 3.583(6) . 3_555 ?
C9 C10 3.595(6) . 3_556 ?
C9 C10 3.595(6) . 3_555 ?
C10 C10 3.241(2) . 3_556 ?
C10 C10 3.241(2) . 3_555 ?
Pt1 Pt1 3.2365(1) . 3_555 ?
